data_1576769
loop_
_publ_author_name
'He, Zhanhui'
'Yang, Li'
'Zhou, Menghang'
'Zhong, Yue'
'Liu, Zheng'
'Zhang, Ziao'
'Xia, Feiyang'
'Deng, Xuezhe'
'Yan, Shuang'
'Xu, Cheng'
'Zhang, Cheng'
'Yin, Guodong'

_publ_section_title
;
 Rh(iii)-catalyzed heteroannular-selective heteroarylation of biaryls:
 facile access to heteroacenes with sulfur-embedded 5-7 ring topology.
;
_journal_issue 9
_journal_name_full 'Chemical science'
_journal_page_first 4594
_journal_page_last 4600
_journal_paper_doi 10.1039/d5sc08209a
_journal_volume 17
_journal_year 2026
_chemical_formula_moiety 'C20 H12 O2 S2'
_chemical_formula_sum 'C20 H12 O2 S2'
_chemical_formula_weight 348.42
_space_group_crystal_system orthorhombic
_space_group_IT_number 61
_space_group_name_Hall '-P 2ac 2ab'
_space_group_name_H-M_alt 'P b c a'
_atom_sites_solution_hydrogens geom
_atom_sites_solution_primary dual
_audit_creation_date 2025-02-06
_audit_creation_method
;
Olex2 1.5
(compiled 2024.02.16 svn.r378c4104 for OlexSys, GUI svn.r6928)
;
_audit_update_record
;
2025-03-21 deposited with the CCDC.	2026-01-02 downloaded from the CCDC.
;
_cell_angle_alpha 90
_cell_angle_beta 90
_cell_angle_gamma 90
_cell_formula_units_Z 8
_cell_length_a 7.8957(4)
_cell_length_b 16.3997(7)
_cell_length_c 24.1206(10)
_cell_measurement_reflns_used 8783
_cell_measurement_temperature 273.15
_cell_measurement_theta_max 66.52
_cell_measurement_theta_min 3.26
_cell_volume 3123.3(2)
_computing_cell_refinement 'SAINT V8.40B (?, 2016)'
_computing_data_reduction 'SAINT V8.40B (?, 2016)'
_computing_molecular_graphics 'Olex2 1.5 (Dolomanov et al., 2009)'
_computing_publication_material 'Olex2 1.5 (Dolomanov et al., 2009)'
_computing_structure_refinement 'ShelXL (Sheldrick, 2015)'
_computing_structure_solution 'ShelXT (Sheldrick, 2015)'
_diffrn_ambient_temperature 273.15
_diffrn_measured_fraction_theta_full 0.991
_diffrn_measured_fraction_theta_max 0.991
_diffrn_measurement_device_type 'CCD area detector'
_diffrn_measurement_method 'phi and omega scans'
_diffrn_radiation_monochromator graphite
_diffrn_radiation_type CuK\a
_diffrn_radiation_wavelength 1.54178
_diffrn_reflns_av_R_equivalents 0.0582
_diffrn_reflns_av_unetI/netI 0.0405
_diffrn_reflns_Laue_measured_fraction_full 0.991
_diffrn_reflns_Laue_measured_fraction_max 0.991
_diffrn_reflns_limit_h_max 9
_diffrn_reflns_limit_h_min -9
_diffrn_reflns_limit_k_max 18
_diffrn_reflns_limit_k_min -19
_diffrn_reflns_limit_l_max 27
_diffrn_reflns_limit_l_min -28
_diffrn_reflns_number 19098
_diffrn_reflns_point_group_measured_fraction_full 0.991
_diffrn_reflns_point_group_measured_fraction_max 0.991
_diffrn_reflns_theta_full 66.587
_diffrn_reflns_theta_max 66.587
_diffrn_reflns_theta_min 3.665
_exptl_absorpt_coefficient_mu 3.164
_exptl_absorpt_correction_T_max 0.7528
_exptl_absorpt_correction_T_min 0.5288
_exptl_absorpt_correction_type multi-scan
_exptl_absorpt_process_details
;
SADABS-2016/2 (Bruker,2016/2) was used for absorption correction.
wR2(int) was 0.1134 before and 0.0702 after correction.
The Ratio of minimum to maximum transmission is 0.7024.
The \l/2 correction factor is Not present.
;
_exptl_crystal_colour 'clear light colourless'
_exptl_crystal_colour_lustre clear
_exptl_crystal_colour_modifier light
_exptl_crystal_colour_primary colourless
_exptl_crystal_density_diffrn 1.482
_exptl_crystal_description block
_exptl_crystal_F_000 1440
_exptl_crystal_size_max 0.2
_exptl_crystal_size_mid 0.15
_exptl_crystal_size_min 0.12
_refine_diff_density_max 0.402
_refine_diff_density_min -0.449
_refine_diff_density_rms 0.066
_refine_ls_extinction_method none
_refine_ls_goodness_of_fit_ref 1.081
_refine_ls_hydrogen_treatment constr
_refine_ls_matrix_type full
_refine_ls_number_parameters 217
_refine_ls_number_reflns 2746
_refine_ls_number_restraints 0
_refine_ls_restrained_S_all 1.081
_refine_ls_R_factor_all 0.0567
_refine_ls_R_factor_gt 0.0503
_refine_ls_shift/su_max 0.001
_refine_ls_shift/su_mean 0.000
_refine_ls_structure_factor_coef Fsqd
_refine_ls_weighting_details 'w=1/[\s^2^(Fo^2^)+(0.0777P)^2^+2.3921P] where P=(Fo^2^+2Fc^2^)/3'
_refine_ls_weighting_scheme calc
_refine_ls_wR_factor_gt 0.1414
_refine_ls_wR_factor_ref 0.1449
_reflns_Friedel_coverage 0.000
_reflns_number_gt 2396
_reflns_number_total 2746
_reflns_threshold_expression 'I > 2\s(I)'
_cod_data_source_file d5sc08209a2.cif
_cod_data_source_block 0516liuzheng1_0m
_cod_database_code 1576769
_shelx_shelxl_version_number 2018/3
_shelx_space_group_comment
;
The symmetry employed for this shelxl refinement is uniquely defined
by the following loop, which should always be used as a source of
symmetry information in preference to the above space-group names.
They are only intended as comments.
;
_shelx_estimated_absorpt_t_max 0.703
_shelx_estimated_absorpt_t_min 0.570
_olex2_refinement_description
;
1.a Aromatic/amide H refined with riding coordinates:
 C2(H2), C3(H3), C4(H4), C5(H5), C8(H8), C9(H9), C10(H10), C11(H11), C16(H16),
 C17(H17), C18(H18), C19(H19)
;
_olex2_submission_special_instructions 'No special instructions were received'

loop_
_space_group_symop_operation_xyz
'x, y, z'
'-x+1/2, -y, z+1/2'
'-x, y+1/2, -z+1/2'
'x+1/2, -y+1/2, -z'
'-x, -y, -z'
'x-1/2, y, -z-1/2'
'x, -y-1/2, z-1/2'
'-x-1/2, y-1/2, z'

loop_
_atom_site_label
_atom_site_type_symbol
_atom_site_fract_x
_atom_site_fract_y
_atom_site_fract_z
_atom_site_U_iso_or_equiv
_atom_site_adp_type
_atom_site_occupancy
_atom_site_site_symmetry_order
_atom_site_calc_flag
_atom_site_refinement_flags_posn
_atom_site_refinement_flags_adp
_atom_site_refinement_flags_occupancy
_atom_site_disorder_assembly
_atom_site_disorder_group
S1 S 0.53036(9) 0.56173(4) 0.66126(3) 0.0384(2) Uani 1 1 d . . . . .
S2 S 0.68064(11) 0.80501(4) 0.62500(3) 0.0494(3) Uani 1 1 d . . . . .
O1 O 0.6485(3) 0.51732(14) 0.62842(9) 0.0519(6) Uani 1 1 d . . . . .
O2 O 0.5040(3) 0.53423(15) 0.71648(9) 0.0624(7) Uani 1 1 d . . . . .
C1 C 0.3364(3) 0.56414(16) 0.62559(11) 0.0352(6) Uani 1 1 d . . . . .
C2 C 0.1964(4) 0.53318(18) 0.65349(12) 0.0443(7) Uani 1 1 d . . . . .
H2 H 0.207059 0.515076 0.689862 0.053 Uiso 1 1 calc R . . . .
C3 C 0.0435(4) 0.5294(2) 0.62747(15) 0.0555(8) Uani 1 1 d . . . . .
H3 H -0.050164 0.507959 0.645717 0.067 Uiso 1 1 calc R . . . .
C4 C 0.0288(4) 0.5576(2) 0.57389(16) 0.0590(9) Uani 1 1 d . . . . .
H4 H -0.075799 0.555439 0.556213 0.071 Uiso 1 1 calc R . . . .
C5 C 0.1663(4) 0.5890(2) 0.54615(14) 0.0506(8) Uani 1 1 d . . . . .
H5 H 0.152173 0.608133 0.510153 0.061 Uiso 1 1 calc R . . . .
C6 C 0.3277(4) 0.59291(16) 0.57064(11) 0.0383(6) Uani 1 1 d . . . . .
C7 C 0.4722(4) 0.62302(16) 0.53713(11) 0.0368(6) Uani 1 1 d . . . . .
C8 C 0.4764(4) 0.59859(18) 0.48138(11) 0.0446(7) Uani 1 1 d . . . . .
H8 H 0.393831 0.562810 0.468576 0.054 Uiso 1 1 calc R . . . .
C9 C 0.5973(5) 0.62545(19) 0.44525(12) 0.0528(8) Uani 1 1 d . . . . .
H9 H 0.595641 0.608261 0.408509 0.063 Uiso 1 1 calc R . . . .
C10 C 0.7219(5) 0.6782(2) 0.46332(13) 0.0552(8) Uani 1 1 d . . . . .
H10 H 0.804010 0.696932 0.438786 0.066 Uiso 1 1 calc R . . . .
C11 C 0.7240(4) 0.70287(19) 0.51800(12) 0.0476(7) Uani 1 1 d . . . . .
H11 H 0.808121 0.738397 0.530046 0.057 Uiso 1 1 calc R . . . .
C12 C 0.6015(4) 0.67534(16) 0.55574(11) 0.0373(6) Uani 1 1 d . . . . .
C13 C 0.6130(4) 0.70547(16) 0.61304(11) 0.0385(6) Uani 1 1 d . . . . .
C14 C 0.5852(4) 0.66573(16) 0.66181(10) 0.0360(6) Uani 1 1 d . . . . .
C15 C 0.6119(4) 0.71414(17) 0.71094(11) 0.0379(6) Uani 1 1 d . . . . .
C16 C 0.5925(4) 0.69566(19) 0.76705(12) 0.0473(7) Uani 1 1 d . . . . .
H16 H 0.550623 0.645032 0.777737 0.057 Uiso 1 1 calc R . . . .
C17 C 0.6353(5) 0.7524(2) 0.80640(13) 0.0591(9) Uani 1 1 d . . . . .
H17 H 0.622117 0.740095 0.843776 0.071 Uiso 1 1 calc R . . . .
C18 C 0.6985(5) 0.8284(2) 0.79091(14) 0.0637(10) Uani 1 1 d . . . . .
H18 H 0.730057 0.865436 0.818187 0.076 Uiso 1 1 calc R . . . .
C19 C 0.7149(5) 0.8494(2) 0.73630(13) 0.0584(9) Uani 1 1 d . . . . .
H19 H 0.754860 0.900670 0.726248 0.070 Uiso 1 1 calc R . . . .
C20 C 0.6706(4) 0.79249(18) 0.69620(12) 0.0436(7) Uani 1 1 d . . . . .

loop_
_atom_site_aniso_label
_atom_site_aniso_U_11
_atom_site_aniso_U_22
_atom_site_aniso_U_33
_atom_site_aniso_U_23
_atom_site_aniso_U_13
_atom_site_aniso_U_12
S1 0.0418(4) 0.0314(4) 0.0420(4) 0.0029(3) -0.0089(3) -0.0027(3)
S2 0.0683(6) 0.0353(4) 0.0445(4) 0.0005(3) 0.0017(3) -0.0140(3)
O1 0.0391(12) 0.0468(12) 0.0699(14) -0.0036(10) -0.0047(10) 0.0026(9)
O2 0.0827(18) 0.0527(14) 0.0519(13) 0.0116(11) -0.0144(11) -0.0135(12)
C1 0.0347(15) 0.0302(13) 0.0408(14) -0.0032(10) -0.0024(11) 0.0022(11)
C2 0.0452(18) 0.0379(15) 0.0499(16) -0.0012(12) 0.0062(13) -0.0025(13)
C3 0.0378(17) 0.0511(19) 0.078(2) 0.0024(16) 0.0090(15) -0.0034(14)
C4 0.0340(17) 0.059(2) 0.084(3) -0.0005(18) -0.0130(16) -0.0025(15)
C5 0.0494(19) 0.0469(17) 0.0556(18) 0.0021(14) -0.0167(14) 0.0010(14)
C6 0.0433(16) 0.0298(13) 0.0418(14) -0.0026(11) -0.0054(12) 0.0022(12)
C7 0.0440(16) 0.0316(14) 0.0348(13) 0.0036(10) -0.0029(11) 0.0036(11)
C8 0.0612(19) 0.0343(15) 0.0382(14) 0.0000(12) -0.0045(13) 0.0003(13)
C9 0.079(2) 0.0423(17) 0.0368(15) -0.0005(12) 0.0076(15) 0.0031(17)
C10 0.069(2) 0.0511(19) 0.0459(17) 0.0055(14) 0.0155(16) -0.0028(17)
C11 0.0510(18) 0.0440(17) 0.0478(16) 0.0047(13) 0.0068(14) -0.0075(14)
C12 0.0431(16) 0.0319(14) 0.0369(13) 0.0033(10) 0.0000(12) 0.0016(12)
C13 0.0399(15) 0.0346(14) 0.0411(14) 0.0002(11) -0.0023(12) -0.0040(12)
C14 0.0352(15) 0.0345(14) 0.0383(14) 0.0012(10) -0.0033(11) -0.0028(11)
C15 0.0387(15) 0.0348(14) 0.0402(14) -0.0013(11) -0.0032(11) -0.0004(12)
C16 0.059(2) 0.0424(16) 0.0403(15) 0.0028(12) -0.0036(13) -0.0001(14)
C17 0.081(2) 0.059(2) 0.0380(15) -0.0062(14) -0.0029(16) -0.0003(18)
C18 0.086(3) 0.052(2) 0.053(2) -0.0170(15) -0.0021(17) -0.0106(18)
C19 0.077(2) 0.0410(18) 0.0569(19) -0.0111(14) -0.0006(17) -0.0126(16)
C20 0.0476(17) 0.0375(15) 0.0457(15) -0.0046(12) -0.0023(13) -0.0038(13)

loop_
_atom_type_symbol
_atom_type_description
_atom_type_scat_dispersion_real
_atom_type_scat_dispersion_imag
_atom_type_scat_source
C C 0.0181 0.0091 'International Tables Vol C Tables 4.2.6.8 and 6.1.1.4'
H H 0.0000 0.0000 'International Tables Vol C Tables 4.2.6.8 and 6.1.1.4'
O O 0.0492 0.0322 'International Tables Vol C Tables 4.2.6.8 and 6.1.1.4'
S S 0.3331 0.5567 'International Tables Vol C Tables 4.2.6.8 and 6.1.1.4'

loop_
_geom_angle_atom_site_label_1
_geom_angle_atom_site_label_2
_geom_angle_atom_site_label_3
_geom_angle
_geom_angle_site_symmetry_1
_geom_angle_site_symmetry_3
_geom_angle_publ_flag
O1 S1 C1 108.06(13) . . ?
O1 S1 C14 109.79(14) . . ?
O2 S1 O1 117.04(15) . . ?
O2 S1 C1 109.78(14) . . ?
O2 S1 C14 109.67(14) . . ?
C1 S1 C14 101.33(13) . . ?
C20 S2 C13 92.23(13) . . ?
C2 C1 S1 116.6(2) . . ?
C2 C1 C6 122.6(3) . . ?
C6 C1 S1 120.7(2) . . ?
C3 C2 C1 119.9(3) . . ?
C2 C3 C4 119.5(3) . . ?
C5 C4 C3 121.0(3) . . ?
C4 C5 C6 121.9(3) . . ?
C1 C6 C7 125.9(2) . . ?
C5 C6 C1 115.1(3) . . ?
C5 C6 C7 118.9(3) . . ?
C8 C7 C6 116.4(2) . . ?
C8 C7 C12 117.6(3) . . ?
C12 C7 C6 126.0(2) . . ?
C9 C8 C7 122.4(3) . . ?
C8 C9 C10 119.9(3) . . ?
C11 C10 C9 119.6(3) . . ?
C10 C11 C12 121.2(3) . . ?
C7 C12 C13 123.3(2) . . ?
C11 C12 C7 119.3(3) . . ?
C11 C12 C13 117.3(3) . . ?
C12 C13 S2 119.3(2) . . ?
C14 C13 S2 110.8(2) . . ?
C14 C13 C12 129.8(2) . . ?
C13 C14 S1 119.8(2) . . ?
C13 C14 C15 115.0(2) . . ?
C15 C14 S1 125.15(19) . . ?
C16 C15 C14 131.4(3) . . ?
C16 C15 C20 118.6(3) . . ?
C20 C15 C14 110.0(2) . . ?
C17 C16 C15 119.8(3) . . ?
C16 C17 C18 120.6(3) . . ?
C19 C18 C17 121.2(3) . . ?
C18 C19 C20 118.5(3) . . ?
C15 C20 S2 111.9(2) . . ?
C19 C20 S2 126.8(3) . . ?
C19 C20 C15 121.3(3) . . ?

loop_
_geom_bond_atom_site_label_1
_geom_bond_atom_site_label_2
_geom_bond_distance
_geom_bond_site_symmetry_2
_geom_bond_publ_flag
S1 O1 1.424(2) . ?
S1 O2 1.421(2) . ?
S1 C1 1.757(3) . ?
S1 C14 1.760(3) . ?
S2 C13 1.742(3) . ?
S2 C20 1.732(3) . ?
C1 C2 1.390(4) . ?
C1 C6 1.409(4) . ?
C2 C3 1.362(5) . ?
C3 C4 1.377(5) . ?
C4 C5 1.375(5) . ?
C5 C6 1.406(4) . ?
C6 C7 1.483(4) . ?
C7 C8 1.404(4) . ?
C7 C12 1.407(4) . ?
C8 C9 1.365(4) . ?
C9 C10 1.381(5) . ?
C10 C11 1.380(4) . ?
C11 C12 1.403(4) . ?
C12 C13 1.471(4) . ?
C13 C14 1.363(4) . ?
C14 C15 1.442(4) . ?
C15 C16 1.395(4) . ?
C15 C20 1.411(4) . ?
C16 C17 1.372(4) . ?
C17 C18 1.392(5) . ?
C18 C19 1.368(5) . ?
C19 C20 1.389(4) . ?
